data_2021584
loop_
_publ_author_name
'Wilson, Kylie M.'
'Swartout, John W.'
'Touchton, Henry A.'
'Lambert, Erica N.'
'Johnstone, James E.'
'Archambeau, Ashley K.'
'Marolf, David M.'
'Mikeska, Emily R.'
'Lynch, Vincent M.'
'Nesterov, Vladimir N.'
'Reinheimer, Eric W.'
'Powell, Gregory L.'
'Powell, Cynthia B.'

_publ_section_title
;
 Asymmetric diosmium sawhorse complexes
;
_journal_coeditor_code YP3178
_journal_issue 5
_journal_name_full 'Acta Crystallographica Section C'
_journal_page_first 529
_journal_page_last 537
_journal_paper_doi 10.1107/S2053229619004236
_journal_volume 75
_journal_year 2019
_chemical_formula_iupac '[Os2 (C3 H5 O2)2 (C O)6]'
_chemical_formula_moiety 'C12 H10 O10 Os2'
_chemical_formula_sum 'C12 H10 O10 Os2'
_chemical_formula_weight 694.60
_chemical_name_systematic Bis(\m-propanoato-1\k<i>O</i>:2\k<i>O</i>')bis(tricarbonylosmium)(<i>Os</i>---<i>Os</i>)
_space_group_crystal_system orthorhombic
_space_group_IT_number 61
_space_group_name_Hall '-P 2ac 2ab'
_space_group_name_H-M_alt 'P b c a'
_symmetry_space_group_name_Hall '-P 2ac 2ab'
_symmetry_space_group_name_H-M 'P b c a'
_atom_sites_solution_hydrogens geom
_audit_creation_method
;
Olex2 1.2
(compiled 2018.05.29 svn.r3508 for OlexSys, GUI svn.r5506)
;
_cell_angle_alpha 90
_cell_angle_beta 90
_cell_angle_gamma 90
_cell_formula_units_Z 8
_cell_length_a 9.79942(10)
_cell_length_b 15.51827(19)
_cell_length_c 21.7339(2)
_cell_measurement_reflns_used 11012
_cell_measurement_temperature 100.01(10)
_cell_measurement_theta_max 73.4080
_cell_measurement_theta_min 5.6720
_cell_volume 3305.08(6)
_computing_cell_refinement
;
CrysAlis PRO (Rigaku OD, 2015)
;
_computing_data_collection
;
CrysAlis PRO (Rigaku OD, 2015)
;
_computing_data_reduction
;
CrysAlis PRO (Rigaku OD, 2015)
;
_computing_molecular_graphics
;
<i>OLEX2</i> (Dolomanov <i>et al.</i>, 2009)
;
_computing_publication_material
;
<i>OLEX2</i> (Dolomanov <i>et al.</i>, 2009)
;
_computing_structure_refinement
;
SHELXL2018 (Sheldrick, 2015b)
;
_computing_structure_solution
;
SHELXT (Sheldrick, 2015a)
;
_diffrn_ambient_temperature 100.01(10)
_diffrn_detector 'CCD plate'
_diffrn_detector_area_resol_mean 5.2387
_diffrn_measured_fraction_theta_full 1.000
_diffrn_measured_fraction_theta_max 0.988
_diffrn_measurement_device 'four-circle diffractometer'
_diffrn_measurement_device_type 'Rigaku SuperNova AtlasS2 CCD'
_diffrn_measurement_method '\w scans'
_diffrn_radiation_monochromator mirror
_diffrn_radiation_probe x-ray
_diffrn_radiation_type CuK\a
_diffrn_radiation_wavelength 1.54184
_diffrn_reflns_av_R_equivalents 0.0268
_diffrn_reflns_av_unetI/netI 0.0182
_diffrn_reflns_limit_h_max 12
_diffrn_reflns_limit_h_min -11
_diffrn_reflns_limit_k_max 19
_diffrn_reflns_limit_k_min -18
_diffrn_reflns_limit_l_max 26
_diffrn_reflns_limit_l_min -27
_diffrn_reflns_number 16571
_diffrn_reflns_theta_full 67.684
_diffrn_reflns_theta_max 73.645
_diffrn_reflns_theta_min 4.068
_diffrn_source 'micro-focus sealed X-ray tube'
_exptl_absorpt_coefficient_mu 29.077
_exptl_absorpt_correction_T_max 1.00000
_exptl_absorpt_correction_T_min 0.63743
_exptl_absorpt_correction_type multi-scan
_exptl_absorpt_process_details
;
CrysAlisPro (Rigaku OD, 2015)
;
_exptl_crystal_colour colorless
_exptl_crystal_density_diffrn 2.792
_exptl_crystal_description trapezoid
_exptl_crystal_F_000 2512
_exptl_crystal_size_max 0.078
_exptl_crystal_size_mid 0.055
_exptl_crystal_size_min 0.039
_refine_diff_density_max 0.548
_refine_diff_density_min -0.930
_refine_ls_extinction_method none
_refine_ls_goodness_of_fit_ref 1.034
_refine_ls_hydrogen_treatment constr
_refine_ls_matrix_type full
_refine_ls_number_parameters 219
_refine_ls_number_reflns 3300
_refine_ls_number_restraints 0
_refine_ls_restrained_S_all 1.034
_refine_ls_R_factor_all 0.0187
_refine_ls_R_factor_gt 0.0175
_refine_ls_shift/su_max 0.003
_refine_ls_shift/su_mean 0.000
_refine_ls_structure_factor_coef Fsqd
_refine_ls_weighting_details 'w=1/[\s^2^(Fo^2^)+(0.0142P)^2^+12.0000P] where P=(Fo^2^+2Fc^2^)/3'
_refine_ls_weighting_scheme calc
_refine_ls_wR_factor_gt 0.0385
_refine_ls_wR_factor_ref 0.0391
_reflns_number_gt 3196
_reflns_number_total 3300
_reflns_threshold_expression 'I > 2\s(I)'
_cod_data_source_file yp3178sup1.cif
_cod_data_source_block 5
_cod_depositor_comments 'Adding full bibliography for 2021580--2021587.cif.'
_cod_database_code 2021584
_cod_database_fobs_code 2021584
_shelx_space_group_comment
;
The symmetry employed for this shelxl refinement is uniquely defined
by the following loop, which should always be used as a source of
symmetry information in preference to the above space-group names.
They are only intended as comments.
;
_shelx_estimated_absorpt_t_min 0.210
_shelx_estimated_absorpt_t_max 0.397

loop_
_space_group_symop_operation_xyz
'x, y, z'
'-x+1/2, -y, z+1/2'
'-x, y+1/2, -z+1/2'
'x+1/2, -y+1/2, -z'
'-x, -y, -z'
'x-1/2, y, -z-1/2'
'x, -y-1/2, z-1/2'
'-x-1/2, y-1/2, z'

loop_
_atom_site_type_symbol
_atom_site_label
_atom_site_fract_x
_atom_site_fract_y
_atom_site_fract_z
_atom_site_U_iso_or_equiv
_atom_site_adp_type
_atom_site_calc_flag
_atom_site_occupancy
Os Os1 0.80792(2) 0.55113(2) 0.59651(2) 0.00927(5) Uani d 1
Os Os2 0.58526(2) 0.65884(2) 0.58989(2) 0.00867(5) Uani d 1
O O1 0.7665(3) 0.47459(19) 0.46970(12) 0.0240(6) Uani d 1
O O2 1.0011(3) 0.68133(19) 0.54088(14) 0.0258(6) Uani d 1
O O3 1.0342(3) 0.41963(19) 0.63032(15) 0.0298(7) Uani d 1
O O4 0.5287(3) 0.60269(19) 0.45938(12) 0.0228(6) Uani d 1
O O5 0.7527(3) 0.80956(17) 0.54447(13) 0.0204(6) Uani d 1
O O6 0.3175(3) 0.76514(18) 0.58797(12) 0.0198(6) Uani d 1
O O7 0.4843(2) 0.55431(16) 0.63274(12) 0.0141(5) Uani d 1
O O8 0.6683(2) 0.46936(16) 0.64223(11) 0.0133(5) Uani d 1
O O9 0.6379(2) 0.68838(16) 0.68238(11) 0.0139(5) Uani d 1
O O10 0.8253(2) 0.60506(16) 0.68545(11) 0.0125(5) Uani d 1
C C1 0.7804(3) 0.5025(2) 0.51766(17) 0.0163(7) Uani d 1
C C2 0.9285(4) 0.6318(2) 0.56154(17) 0.0169(7) Uani d 1
C C3 0.9519(4) 0.4673(2) 0.61907(17) 0.0167(7) Uani d 1
C C4 0.5482(3) 0.6241(2) 0.50883(17) 0.0139(7) Uani d 1
C C5 0.6878(3) 0.7526(2) 0.56034(16) 0.0136(7) Uani d 1
C C6 0.4139(3) 0.7261(2) 0.59352(15) 0.0133(7) Uani d 1
C C7 0.5444(3) 0.4876(2) 0.65198(15) 0.0128(7) Uani d 1
C C8 0.4621(4) 0.4258(2) 0.69069(17) 0.0179(7) Uani d 1
H H8A 0.382532 0.407957 0.667429 0.021 Uiso calc 1
H H8B 0.430190 0.455912 0.727057 0.021 Uiso calc 1
C C9 0.5398(5) 0.3462(3) 0.7107(2) 0.0339(11) Uani d 1
H H9A 0.563801 0.312751 0.675178 0.051 Uiso calc 1
H H9B 0.483504 0.312306 0.737563 0.051 Uiso calc 1
H H9C 0.621204 0.363151 0.732080 0.051 Uiso calc 1
C C10 0.7394(3) 0.6553(2) 0.70948(15) 0.0112(6) Uani d 1
C C11 0.7578(3) 0.6738(2) 0.77686(16) 0.0141(7) Uani d 1
H H11A 0.726967 0.731813 0.786111 0.017 Uiso calc 1
H H11B 0.853480 0.669456 0.787837 0.017 Uiso calc 1
C C12 0.6742(4) 0.6082(3) 0.81360(17) 0.0205(8) Uani d 1
H H12A 0.703193 0.550999 0.803112 0.031 Uiso calc 1
H H12B 0.579226 0.614842 0.803915 0.031 Uiso calc 1
H H12C 0.687896 0.617754 0.856809 0.031 Uiso calc 1

loop_
_atom_site_aniso_label
_atom_site_aniso_U_11
_atom_site_aniso_U_22
_atom_site_aniso_U_33
_atom_site_aniso_U_12
_atom_site_aniso_U_13
_atom_site_aniso_U_23
Os1 0.00868(7) 0.00912(8) 0.01001(8) 0.00042(5) 0.00130(5) 0.00014(5)
Os2 0.00900(7) 0.00854(8) 0.00847(8) 0.00035(5) -0.00063(5) 0.00031(5)
O1 0.0343(15) 0.0243(15) 0.0134(13) 0.0077(12) -0.0004(12) -0.0050(11)
O2 0.0169(13) 0.0243(15) 0.0362(17) -0.0014(11) 0.0072(12) 0.0124(13)
O3 0.0264(15) 0.0216(15) 0.0415(18) 0.0127(13) -0.0082(13) 0.0003(13)
O4 0.0245(13) 0.0281(15) 0.0158(13) 0.0045(12) -0.0081(11) -0.0098(11)
O5 0.0189(12) 0.0149(13) 0.0275(14) -0.0041(11) 0.0005(11) 0.0054(11)
O6 0.0147(12) 0.0227(14) 0.0219(14) 0.0063(11) -0.0020(10) -0.0004(11)
O7 0.0119(11) 0.0116(12) 0.0188(12) -0.0013(9) 0.0019(10) 0.0043(10)
O8 0.0111(11) 0.0115(12) 0.0174(12) 0.0000(9) 0.0012(9) 0.0033(10)
O9 0.0153(11) 0.0159(12) 0.0104(11) 0.0040(10) -0.0030(9) -0.0018(9)
O10 0.0109(11) 0.0163(12) 0.0103(11) 0.0018(9) -0.0020(9) -0.0021(9)
C1 0.0144(16) 0.0137(17) 0.0208(19) 0.0033(13) 0.0034(14) 0.0014(15)
C2 0.0150(17) 0.0150(17) 0.0206(18) 0.0061(14) -0.0001(14) 0.0008(15)
C3 0.0166(17) 0.0160(18) 0.0175(17) -0.0020(15) 0.0024(14) -0.0001(14)
C4 0.0096(15) 0.0128(16) 0.0195(18) 0.0012(13) -0.0005(13) 0.0017(14)
C5 0.0146(16) 0.0135(17) 0.0128(16) 0.0050(14) -0.0038(13) 0.0003(13)
C6 0.0147(17) 0.0143(17) 0.0109(16) -0.0035(14) 0.0028(13) 0.0004(13)
C7 0.0138(16) 0.0131(16) 0.0116(15) -0.0049(13) -0.0012(13) -0.0024(13)
C8 0.0165(17) 0.0178(18) 0.0193(18) -0.0037(14) 0.0012(14) 0.0058(15)
C9 0.026(2) 0.023(2) 0.053(3) -0.0025(17) 0.009(2) 0.022(2)
C10 0.0102(14) 0.0118(16) 0.0115(15) -0.0040(12) -0.0004(13) 0.0019(13)
C11 0.0132(15) 0.0175(17) 0.0115(16) 0.0006(14) -0.0019(13) -0.0009(14)
C12 0.0131(16) 0.034(2) 0.0141(17) -0.0032(15) 0.0002(14) 0.0042(16)

loop_
_atom_type_symbol
_atom_type_description
_atom_type_scat_dispersion_real
_atom_type_scat_dispersion_imag
_atom_type_scat_source
C C 0.0181 0.0091 'International Tables Vol C Tables 4.2.6.8 and 6.1.1.4'
H H 0.0000 0.0000 'International Tables Vol C Tables 4.2.6.8 and 6.1.1.4'
O O 0.0492 0.0322 'International Tables Vol C Tables 4.2.6.8 and 6.1.1.4'
Os Os -4.9801 6.2216 'International Tables Vol C Tables 4.2.6.8 and 6.1.1.4'

loop_
_geom_angle_atom_site_label_1
_geom_angle_atom_site_label_2
_geom_angle_atom_site_label_3
_geom_angle
O8 Os1 Os2 82.89(6)
O10 Os1 Os2 82.61(6)
O10 Os1 O8 81.95(10)
C1 Os1 Os2 94.69(10)
C1 Os1 O8 95.42(13)
C1 Os1 O10 176.43(12)
C1 Os1 C3 93.66(15)
C2 Os1 Os2 94.16(11)
C2 Os1 O8 174.57(13)
C2 Os1 O10 93.17(13)
C2 Os1 C1 89.35(16)
C2 Os1 C3 95.16(15)
C3 Os1 Os2 167.54(10)
C3 Os1 O8 87.14(12)
C3 Os1 O10 88.64(12)
O7 Os2 Os1 83.23(7)
O7 Os2 O9 82.10(10)
O9 Os2 Os1 83.63(6)
C4 Os2 Os1 91.60(10)
C4 Os2 O7 95.87(13)
C4 Os2 O9 174.99(12)
C4 Os2 C5 90.30(15)
C4 Os2 C6 91.42(14)
C5 Os2 Os1 93.68(10)
C5 Os2 O7 173.16(12)
C5 Os2 O9 91.51(13)
C5 Os2 C6 93.40(14)
C6 Os2 Os1 172.29(10)
C6 Os2 O7 89.40(12)
C6 Os2 O9 93.14(12)
C7 O7 Os2 123.8(2)
C7 O8 Os1 124.4(2)
C10 O9 Os2 122.9(2)
C10 O10 Os1 124.7(2)
O1 C1 Os1 178.3(3)
O2 C2 Os1 179.2(4)
O3 C3 Os1 178.3(3)
O4 C4 Os2 178.5(3)
O5 C5 Os2 177.4(3)
O6 C6 Os2 171.5(3)
O7 C7 O8 125.2(3)
O7 C7 C8 117.2(3)
O8 C7 C8 117.6(3)
C7 C8 H8A 108.7
C7 C8 H8B 108.7
C7 C8 C9 114.2(3)
H8A C8 H8B 107.6
C9 C8 H8A 108.7
C9 C8 H8B 108.7
C8 C9 H9A 109.5
C8 C9 H9B 109.5
C8 C9 H9C 109.5
H9A C9 H9B 109.5
H9A C9 H9C 109.5
H9B C9 H9C 109.5
O9 C10 C11 118.1(3)
O10 C10 O9 125.7(3)
O10 C10 C11 116.2(3)
C10 C11 H11A 110.0
C10 C11 H11B 110.0
C10 C11 C12 108.5(3)
H11A C11 H11B 108.4
C12 C11 H11A 110.0
C12 C11 H11B 110.0
C11 C12 H12A 109.5
C11 C12 H12B 109.5
C11 C12 H12C 109.5
H12A C12 H12B 109.5
H12A C12 H12C 109.5
H12B C12 H12C 109.5

loop_
_geom_bond_atom_site_label_1
_geom_bond_atom_site_label_2
_geom_bond_distance
Os1 Os2 2.7523(2)
Os1 O8 2.114(2)
Os1 O10 2.113(2)
Os1 C1 1.891(4)
Os1 C2 1.882(4)
Os1 C3 1.981(4)
Os2 O7 2.116(2)
Os2 O9 2.125(2)
Os2 C4 1.878(4)
Os2 C5 1.882(4)
Os2 C6 1.979(4)
O1 C1 1.137(5)
O2 C2 1.139(5)
O3 C3 1.122(5)
O4 C4 1.141(5)
O5 C5 1.142(5)
O6 C6 1.128(4)
O7 C7 1.262(4)
O8 C7 1.265(4)
O9 C10 1.265(4)
O10 C10 1.261(4)
C7 C8 1.509(5)
C8 H8A 0.9700
C8 H8B 0.9700
C8 C9 1.515(5)
C9 H9A 0.9600
C9 H9B 0.9600
C9 H9C 0.9600
C10 C11 1.503(5)
C11 H11A 0.9700
C11 H11B 0.9700
C11 C12 1.531(5)
C12 H12A 0.9600
C12 H12B 0.9600
C12 H12C 0.9600

loop_
_geom_torsion_atom_site_label_1
_geom_torsion_atom_site_label_2
_geom_torsion_atom_site_label_3
_geom_torsion_atom_site_label_4
_geom_torsion
Os1 O8 C7 O7 4.6(5)
Os1 O8 C7 C8 -174.2(2)
Os1 O10 C10 O9 -7.9(5)
Os1 O10 C10 C11 169.5(2)
Os2 O7 C7 O8 -8.7(5)
Os2 O7 C7 C8 170.1(2)
Os2 O9 C10 O10 3.7(5)
Os2 O9 C10 C11 -173.6(2)
O7 C7 C8 C9 178.5(4)
O8 C7 C8 C9 -2.7(5)
O9 C10 C11 C12 86.1(4)
O10 C10 C11 C12 -91.5(4)
